data_4082091
loop_
_publ_author_name
'Hong, Jianquan'
'Zhang, Lixin'
'Wang, Kai'
'Chen, Zhenxia'
'Wu, Limin'
'Zhou, Xigeng'

_publ_section_title
;
 Synthesis, Structural Characterization, and Reactivity of Mono(amidinate)
 Rare-Earth-Metal Bis(aminobenzyl) Complexes
;
_journal_issue 24
_journal_name_full Organometallics
_journal_page_first 7312
_journal_paper_doi 10.1021/om400787j
_journal_volume 32
_journal_year 2013
_chemical_formula_sum 'C43 H63 Cl2 Lu N2 O3'
_chemical_formula_weight 901.82
_chemical_name_systematic
; 
 ? 
;
_space_group_IT_number 60
_symmetry_cell_setting orthorhombic
_symmetry_space_group_name_Hall '-P 2n 2ab'
_symmetry_space_group_name_H-M 'P b c n'
_atom_sites_solution_hydrogens geom
_atom_sites_solution_primary direct
_atom_sites_solution_secondary difmap
_audit_creation_method SHELXL-97
_cell_angle_alpha 90.00
_cell_angle_beta 90.00
_cell_angle_gamma 90.00
_cell_formula_units_Z 4
_cell_length_a 16.335(3)
_cell_length_b 17.757(3)
_cell_length_c 14.878(3)
_cell_measurement_reflns_used 5399
_cell_measurement_temperature 293(2)
_cell_measurement_theta_max 25.10
_cell_measurement_theta_min 2.18
_cell_volume 4315.5(14)
_computing_cell_refinement 'Bruker SMART'
_computing_data_collection 'Bruker SMART'
_computing_data_reduction 'Bruker SAINT'
_computing_molecular_graphics 'Bruker SHELXTL'
_computing_publication_material 'Bruker SHELXTL'
_computing_structure_refinement 'SHELXL-97 (Sheldrick, 1997)'
_computing_structure_solution 'SHELXS-97 (Sheldrick, 1990)'
_diffrn_ambient_temperature 293(2)
_diffrn_measured_fraction_theta_full 1.000
_diffrn_measured_fraction_theta_max 1.000
_diffrn_measurement_device_type 'CCD area detector'
_diffrn_measurement_method 'phi and omega scans'
_diffrn_radiation_monochromator graphite
_diffrn_radiation_source 'fine-focus sealed tube'
_diffrn_radiation_type MoK\a
_diffrn_radiation_wavelength 0.71073
_diffrn_reflns_av_R_equivalents 0.0493
_diffrn_reflns_av_sigmaI/netI 0.0354
_diffrn_reflns_limit_h_max 19
_diffrn_reflns_limit_h_min -19
_diffrn_reflns_limit_k_max 17
_diffrn_reflns_limit_k_min -21
_diffrn_reflns_limit_l_max 17
_diffrn_reflns_limit_l_min -12
_diffrn_reflns_number 16882
_diffrn_reflns_theta_full 24.99
_diffrn_reflns_theta_max 24.99
_diffrn_reflns_theta_min 1.69
_exptl_absorpt_coefficient_mu 2.449
_exptl_absorpt_correction_T_max 0.6401
_exptl_absorpt_correction_T_min 0.5795
_exptl_absorpt_correction_type multi-scan
_exptl_absorpt_process_details sadabs
_exptl_crystal_colour colorless
_exptl_crystal_density_diffrn 1.388
_exptl_crystal_density_method 'not measured'
_exptl_crystal_description block
_exptl_crystal_F_000 1856
_exptl_crystal_size_max 0.25
_exptl_crystal_size_mid 0.22
_exptl_crystal_size_min 0.20
_refine_diff_density_max 0.947
_refine_diff_density_min -0.423
_refine_diff_density_rms 0.072
_refine_ls_extinction_method none
_refine_ls_goodness_of_fit_ref 1.087
_refine_ls_hydrogen_treatment constr
_refine_ls_matrix_type full
_refine_ls_number_parameters 237
_refine_ls_number_reflns 3809
_refine_ls_number_restraints 0
_refine_ls_restrained_S_all 1.087
_refine_ls_R_factor_all 0.0506
_refine_ls_R_factor_gt 0.0283
_refine_ls_shift/su_max 0.001
_refine_ls_shift/su_mean 0.000
_refine_ls_structure_factor_coef Fsqd
_refine_ls_weighting_details 'calc w=1/[\s\^2\^(Fo\^2\^)+(0.0270P)\^2\^+3.3300P] where P=(Fo\^2\^+2Fc\^2\^)/3'
_refine_ls_weighting_scheme calc
_refine_ls_wR_factor_gt 0.0639
_refine_ls_wR_factor_ref 0.0760
_reflns_number_gt 2638
_reflns_number_total 3809
_reflns_threshold_expression >2sigma(I)
_cod_data_source_file om400787j_si_003.cif
_cod_data_source_block complex_2b
_cod_depositor_comments
;
The following automatic conversions were performed:

'_symmetry_cell_setting' value 'Orthorhombic' changed to
'orthorhombic' according to
/home/saulius/struct/CIF-dictionaries/cif_core.dic dictionary named
'cif_core.dic' version 2.4.2 from 2011-04-26.

Automatic conversion script
Id: cif_fix_values 1891 2012-01-12 08:04:46Z andrius 
;
_cod_original_cell_volume 4315.7(14)
_cod_original_sg_symbol_H-M Pbcn
_cod_database_code 4082091

loop_
_symmetry_equiv_pos_as_xyz
'x, y, z'
'-x+1/2, -y+1/2, z+1/2'
'-x, y, -z+1/2'
'x+1/2, -y+1/2, -z'
'-x, -y, -z'
'x-1/2, y-1/2, -z-1/2'
'x, -y, z-1/2'
'-x-1/2, y-1/2, z'

loop_
_atom_site_label
_atom_site_type_symbol
_atom_site_fract_x
_atom_site_fract_y
_atom_site_fract_z
_atom_site_U_iso_or_equiv
_atom_site_adp_type
_atom_site_occupancy
_atom_site_symmetry_multiplicity
_atom_site_calc_flag
_atom_site_refinement_flags
Lu1 Lu 0.0000 0.144289(11) 0.2500 0.03787(9) Uani 1 2 d S
N1 N 0.05625(19) 0.26058(17) 0.2081(2) 0.0395(8) Uani 1 1 d .
O1 O 0.11008(16) 0.10220(16) 0.1560(2) 0.0557(8) Uani 1 1 d .
O2 O 0.0000 0.0050(2) 0.2500 0.0550(11) Uani 1 2 d S
Cl1 Cl 0.09037(7) 0.12596(7) 0.38590(9) 0.0661(3) Uani 1 1 d .
C1 C 0.0000 0.3022(3) 0.2500 0.0371(11) Uani 1 2 d S
C2 C 0.0000 0.3871(3) 0.2500 0.0435(13) Uani 1 2 d S
C3 C 0.0723(3) 0.4279(2) 0.2485(3) 0.0555(11) Uani 1 1 d .
H3 H 0.1220 0.4024 0.2469 0.067 Uiso 1 1 calc R
C4 C 0.0720(4) 0.5059(3) 0.2493(3) 0.0734(15) Uani 1 1 d .
H4 H 0.1216 0.5316 0.2493 0.088 Uiso 1 1 calc R
C5 C 0.0000 0.5462(4) 0.2500 0.071(2) Uani 1 2 d S
H5 H 0.0000 0.5986 0.2500 0.085 Uiso 1 2 calc SR
C6 C 0.1121(2) 0.2914(2) 0.1452(3) 0.0441(10) Uani 1 1 d .
C7 C 0.1966(3) 0.2858(2) 0.1642(3) 0.0525(11) Uani 1 1 d .
C8 C 0.2503(3) 0.3147(3) 0.1006(4) 0.0747(16) Uani 1 1 d .
H8 H 0.3063 0.3120 0.1116 0.090 Uiso 1 1 calc R
C9 C 0.2237(4) 0.3469(3) 0.0223(4) 0.0844(18) Uani 1 1 d .
H9 H 0.2613 0.3661 -0.0188 0.101 Uiso 1 1 calc R
C10 C 0.1417(3) 0.3509(3) 0.0047(3) 0.0704(15) Uani 1 1 d .
H10 H 0.1240 0.3731 -0.0485 0.084 Uiso 1 1 calc R
C11 C 0.0846(3) 0.3226(2) 0.0643(3) 0.0516(11) Uani 1 1 d .
C12 C 0.2275(3) 0.2508(3) 0.2506(4) 0.0633(13) Uani 1 1 d .
H12 H 0.1887 0.2111 0.2672 0.076 Uiso 1 1 calc R
C13 C 0.3118(3) 0.2136(3) 0.2420(4) 0.0872(18) Uani 1 1 d .
H13A H 0.3530 0.2518 0.2357 0.131 Uiso 1 1 calc R
H13B H 0.3125 0.1816 0.1901 0.131 Uiso 1 1 calc R
H13C H 0.3228 0.1842 0.2948 0.131 Uiso 1 1 calc R
C14 C 0.2305(3) 0.3054(4) 0.3277(4) 0.0947(19) Uani 1 1 d .
H14A H 0.2642 0.3476 0.3117 0.142 Uiso 1 1 calc R
H14B H 0.2531 0.2808 0.3796 0.142 Uiso 1 1 calc R
H14C H 0.1761 0.3226 0.3411 0.142 Uiso 1 1 calc R
C15 C -0.0048(3) 0.3256(3) 0.0378(3) 0.0573(11) Uani 1 1 d .
H15 H -0.0368 0.3056 0.0881 0.069 Uiso 1 1 calc R
C16 C -0.0349(4) 0.4050(3) 0.0189(4) 0.0848(17) Uani 1 1 d .
H16A H -0.0209 0.4371 0.0685 0.127 Uiso 1 1 calc R
H16B H -0.0933 0.4044 0.0113 0.127 Uiso 1 1 calc R
H16C H -0.0096 0.4236 -0.0349 0.127 Uiso 1 1 calc R
C17 C -0.0213(3) 0.2757(3) -0.0441(4) 0.0849(18) Uani 1 1 d .
H17A H 0.0054 0.2967 -0.0958 0.127 Uiso 1 1 calc R
H17B H -0.0792 0.2731 -0.0547 0.127 Uiso 1 1 calc R
H17C H -0.0005 0.2260 -0.0330 0.127 Uiso 1 1 calc R
C18 C 0.1157(3) 0.1120(3) 0.0607(3) 0.0703(14) Uani 1 1 d .
H18A H 0.1277 0.1642 0.0465 0.084 Uiso 1 1 calc R
H18B H 0.0644 0.0983 0.0322 0.084 Uiso 1 1 calc R
C19 C 0.1817(4) 0.0634(5) 0.0286(5) 0.136(3) Uani 1 1 d .
H19A H 0.1591 0.0203 -0.0030 0.163 Uiso 1 1 calc R
H19B H 0.2168 0.0909 -0.0125 0.163 Uiso 1 1 calc R
C20 C 0.2266(4) 0.0393(4) 0.1035(5) 0.115(2) Uani 1 1 d .
H20A H 0.2781 0.0665 0.1068 0.137 Uiso 1 1 calc R
H20B H 0.2385 -0.0141 0.0986 0.137 Uiso 1 1 calc R
C21 C 0.1771(3) 0.0541(3) 0.1847(4) 0.0686(14) Uani 1 1 d .
H21A H 0.1563 0.0073 0.2094 0.082 Uiso 1 1 calc R
H21B H 0.2098 0.0791 0.2302 0.082 Uiso 1 1 calc R
C22 C 0.0144(3) -0.0424(3) 0.3264(4) 0.0815(17) Uani 1 1 d .
H22A H 0.0695 -0.0347 0.3491 0.098 Uiso 1 1 calc R
H22B H -0.0241 -0.0306 0.3740 0.098 Uiso 1 1 calc R
C23 C 0.0042(6) -0.1187(4) 0.2979(5) 0.158(4) Uani 1 1 d .
H23A H -0.0441 -0.1403 0.3256 0.189 Uiso 1 1 calc R
H23B H 0.0514 -0.1484 0.3154 0.189 Uiso 1 1 calc R

loop_
_atom_site_aniso_label
_atom_site_aniso_U_11
_atom_site_aniso_U_22
_atom_site_aniso_U_33
_atom_site_aniso_U_23
_atom_site_aniso_U_13
_atom_site_aniso_U_12
Lu1 0.04002(14) 0.03448(13) 0.03911(15) 0.000 -0.00566(12) 0.000
N1 0.0396(18) 0.0401(18) 0.0388(19) -0.0019(16) 0.0076(15) -0.0011(15)
O1 0.0566(18) 0.0531(17) 0.057(2) -0.0089(16) 0.0051(15) 0.0137(14)
O2 0.075(3) 0.0333(19) 0.057(3) 0.000 -0.017(2) 0.000
Cl1 0.0641(7) 0.0723(7) 0.0618(8) 0.0040(7) -0.0223(6) -0.0026(6)
C1 0.041(3) 0.038(3) 0.033(3) 0.000 -0.006(3) 0.000
C2 0.061(3) 0.036(3) 0.034(3) 0.000 0.011(3) 0.000
C3 0.066(3) 0.044(2) 0.057(3) -0.008(2) 0.015(3) -0.007(2)
C4 0.101(4) 0.046(2) 0.073(4) -0.012(3) 0.026(3) -0.021(3)
C5 0.105(6) 0.053(4) 0.054(4) 0.000 0.033(5) 0.000
C6 0.052(2) 0.037(2) 0.044(3) -0.0108(19) 0.016(2) -0.0073(18)
C7 0.048(3) 0.048(2) 0.062(3) -0.013(2) 0.018(2) -0.004(2)
C8 0.054(3) 0.078(4) 0.092(5) -0.021(3) 0.025(3) -0.015(3)
C9 0.093(4) 0.090(4) 0.071(4) -0.004(3) 0.047(4) -0.020(3)
C10 0.092(4) 0.070(3) 0.049(3) 0.001(2) 0.021(3) -0.015(3)
C11 0.069(3) 0.042(2) 0.044(3) -0.007(2) 0.016(2) -0.010(2)
C12 0.043(2) 0.069(3) 0.078(4) -0.003(3) 0.002(3) -0.006(2)
C13 0.053(3) 0.088(4) 0.120(5) -0.008(4) -0.002(3) 0.003(3)
C14 0.093(4) 0.110(5) 0.081(5) -0.014(4) -0.015(3) 0.017(4)
C15 0.075(3) 0.055(2) 0.042(2) 0.007(2) 0.004(3) -0.001(3)
C16 0.117(4) 0.069(4) 0.068(4) 0.014(3) 0.005(3) 0.013(3)
C17 0.123(5) 0.074(4) 0.057(4) -0.002(3) -0.021(3) -0.013(3)
C18 0.088(4) 0.063(3) 0.061(4) -0.002(3) 0.001(3) 0.010(3)
C19 0.117(6) 0.215(9) 0.076(5) -0.005(6) 0.019(4) 0.079(6)
C20 0.105(5) 0.134(6) 0.105(6) -0.025(5) 0.015(4) 0.059(4)
C21 0.056(3) 0.067(3) 0.083(4) -0.003(3) -0.005(3) 0.015(2)
C22 0.113(5) 0.054(3) 0.078(4) 0.017(3) -0.014(3) 0.005(3)
C23 0.309(12) 0.052(3) 0.112(7) 0.011(4) 0.015(8) 0.015(6)

loop_
_atom_type_symbol
_atom_type_description
_atom_type_scat_dispersion_real
_atom_type_scat_dispersion_imag
_atom_type_scat_source
C C 0.0033 0.0016 'International Tables Vol C Tables 4.2.6.8 and 6.1.1.4'
H H 0.0000 0.0000 'International Tables Vol C Tables 4.2.6.8 and 6.1.1.4'
N N 0.0061 0.0033 'International Tables Vol C Tables 4.2.6.8 and 6.1.1.4'
Lu Lu -0.4720 5.8584 'International Tables Vol C Tables 4.2.6.8 and 6.1.1.4'
O O 0.0106 0.0060 'International Tables Vol C Tables 4.2.6.8 and 6.1.1.4'
Cl Cl 0.1484 0.1585 'International Tables Vol C Tables 4.2.6.8 and 6.1.1.4'

loop_
_geom_angle_atom_site_label_1
_geom_angle_atom_site_label_2
_geom_angle_atom_site_label_3
_geom_angle
_geom_angle_site_symmetry_1
_geom_angle_site_symmetry_3
N1 Lu1 N1 56.54(15) . 3
N1 Lu1 O1 79.95(10) . .
N1 Lu1 O1 136.36(10) 3 .
N1 Lu1 O1 136.36(10) . 3
N1 Lu1 O1 79.95(10) 3 3
O1 Lu1 O1 143.67(14) . 3
N1 Lu1 O2 151.73(8) . .
N1 Lu1 O2 151.73(8) 3 .
O1 Lu1 O2 71.84(7) . .
O1 Lu1 O2 71.84(7) 3 .
N1 Lu1 Cl1 97.45(9) . 3
N1 Lu1 Cl1 95.59(9) 3 3
O1 Lu1 Cl1 86.04(8) . 3
O1 Lu1 Cl1 89.35(8) 3 3
O2 Lu1 Cl1 82.59(3) . 3
N1 Lu1 Cl1 95.59(9) . .
N1 Lu1 Cl1 97.45(9) 3 .
O1 Lu1 Cl1 89.35(8) . .
O1 Lu1 Cl1 86.04(8) 3 .
O2 Lu1 Cl1 82.59(3) . .
Cl1 Lu1 Cl1 165.18(6) 3 .
N1 Lu1 C1 28.27(8) . .
N1 Lu1 C1 28.27(8) 3 .
O1 Lu1 C1 108.16(7) . .
O1 Lu1 C1 108.16(7) 3 .
O2 Lu1 C1 180.0 . .
Cl1 Lu1 C1 97.41(3) 3 .
Cl1 Lu1 C1 97.41(3) . .
C1 N1 C6 122.6(3) . .
C1 N1 Lu1 95.4(2) . .
C6 N1 Lu1 140.2(2) . .
C18 O1 C21 108.3(3) . .
C18 O1 Lu1 126.0(3) . .
C21 O1 Lu1 125.2(3) . .
C22 O2 C22 108.1(5) 3 .
C22 O2 Lu1 125.9(3) 3 .
C22 O2 Lu1 125.9(3) . .
N1 C1 N1 112.7(5) . 3
N1 C1 C2 123.6(2) . .
N1 C1 C2 123.6(2) 3 .
N1 C1 Lu1 56.4(2) . .
N1 C1 Lu1 56.4(2) 3 .
C2 C1 Lu1 180.0 . .
C3 C2 C3 116.9(5) . 3
C3 C2 C1 121.5(3) . .
C3 C2 C1 121.5(3) 3 .
C2 C3 C4 121.3(5) . .
C2 C3 H3 119.3 . .
C4 C3 H3 119.3 . .
C5 C4 C3 121.5(5) . .
C5 C4 H4 119.2 . .
C3 C4 H4 119.2 . .
C4 C5 C4 117.3(7) . 3
C4 C5 H5 121.3 . .
C4 C5 H5 121.3 3 .
C11 C6 C7 120.9(4) . .
C11 C6 N1 121.0(4) . .
C7 C6 N1 118.0(4) . .
C8 C7 C6 117.1(5) . .
C8 C7 C12 121.3(4) . .
C6 C7 C12 121.6(4) . .
C9 C8 C7 122.3(5) . .
C9 C8 H8 118.9 . .
C7 C8 H8 118.9 . .
C10 C9 C8 119.7(5) . .
C10 C9 H9 120.2 . .
C8 C9 H9 120.2 . .
C9 C10 C11 121.4(5) . .
C9 C10 H10 119.3 . .
C11 C10 H10 119.3 . .
C10 C11 C6 118.7(5) . .
C10 C11 C15 118.1(5) . .
C6 C11 C15 123.2(4) . .
C14 C12 C7 113.2(4) . .
C14 C12 C13 108.2(4) . .
C7 C12 C13 113.9(4) . .
C14 C12 H12 107.0 . .
C7 C12 H12 107.0 . .
C13 C12 H12 107.0 . .
C12 C13 H13A 109.5 . .
C12 C13 H13B 109.5 . .
H13A C13 H13B 109.5 . .
C12 C13 H13C 109.5 . .
H13A C13 H13C 109.5 . .
H13B C13 H13C 109.5 . .
C12 C14 H14A 109.5 . .
C12 C14 H14B 109.5 . .
H14A C14 H14B 109.5 . .
C12 C14 H14C 109.5 . .
H14A C14 H14C 109.5 . .
H14B C14 H14C 109.5 . .
C11 C15 C16 113.1(4) . .
C11 C15 C17 111.0(4) . .
C16 C15 C17 109.5(4) . .
C11 C15 H15 107.7 . .
C16 C15 H15 107.7 . .
C17 C15 H15 107.7 . .
C15 C16 H16A 109.5 . .
C15 C16 H16B 109.5 . .
H16A C16 H16B 109.5 . .
C15 C16 H16C 109.5 . .
H16A C16 H16C 109.5 . .
H16B C16 H16C 109.5 . .
C15 C17 H17A 109.5 . .
C15 C17 H17B 109.5 . .
H17A C17 H17B 109.5 . .
C15 C17 H17C 109.5 . .
H17A C17 H17C 109.5 . .
H17B C17 H17C 109.5 . .
O1 C18 C19 107.4(4) . .
O1 C18 H18A 110.2 . .
C19 C18 H18A 110.2 . .
O1 C18 H18B 110.2 . .
C19 C18 H18B 110.2 . .
H18A C18 H18B 108.5 . .
C20 C19 C18 107.9(5) . .
C20 C19 H19A 110.1 . .
C18 C19 H19A 110.1 . .
C20 C19 H19B 110.1 . .
C18 C19 H19B 110.1 . .
H19A C19 H19B 108.4 . .
C19 C20 C21 108.0(5) . .
C19 C20 H20A 110.1 . .
C21 C20 H20A 110.1 . .
C19 C20 H20B 110.1 . .
C21 C20 H20B 110.1 . .
H20A C20 H20B 108.4 . .
O1 C21 C20 106.0(4) . .
O1 C21 H21A 110.5 . .
C20 C21 H21A 110.5 . .
O1 C21 H21B 110.5 . .
C20 C21 H21B 110.5 . .
H21A C21 H21B 108.7 . .
C23 C22 O2 107.6(5) . .
C23 C22 H22A 110.2 . .
O2 C22 H22A 110.2 . .
C23 C22 H22B 110.2 . .
O2 C22 H22B 110.2 . .
H22A C22 H22B 108.5 . .
C22 C23 C23 107.8(4) . 3
C22 C23 H23A 110.1 . .
C23 C23 H23A 110.1 3 .
C22 C23 H23B 110.1 . .
C23 C23 H23B 110.1 3 .
H23A C23 H23B 108.5 . .

loop_
_geom_bond_atom_site_label_1
_geom_bond_atom_site_label_2
_geom_bond_distance
_geom_bond_site_symmetry_2
Lu1 N1 2.345(3) .
Lu1 N1 2.345(3) 3
Lu1 O1 2.398(3) .
Lu1 O1 2.398(3) 3
Lu1 O2 2.474(4) .
Lu1 Cl1 2.5245(12) 3
Lu1 Cl1 2.5245(12) .
Lu1 C1 2.804(5) .
N1 C1 1.334(4) .
N1 C6 1.416(5) .
O1 C18 1.431(5) .
O1 C21 1.453(5) .
O2 C22 1.433(5) 3
O2 C22 1.433(5) .
C1 N1 1.334(4) 3
C1 C2 1.508(8) .
C2 C3 1.385(5) .
C2 C3 1.385(5) 3
C3 C4 1.385(6) .
C3 H3 0.9300 .
C4 C5 1.377(7) .
C4 H4 0.9300 .
C5 C4 1.377(7) 3
C5 H5 0.9300 .
C6 C11 1.400(6) .
C6 C7 1.414(5) .
C7 C8 1.388(6) .
C7 C12 1.514(6) .
C8 C9 1.370(7) .
C8 H8 0.9300 .
C9 C10 1.367(7) .
C9 H9 0.9300 .
C10 C11 1.381(6) .
C10 H10 0.9300 .
C11 C15 1.513(6) .
C12 C14 1.502(7) .
C12 C13 1.533(6) .
C12 H12 0.9800 .
C13 H13A 0.9600 .
C13 H13B 0.9600 .
C13 H13C 0.9600 .
C14 H14A 0.9600 .
C14 H14B 0.9600 .
C14 H14C 0.9600 .
C15 C16 1.519(7) .
C15 C17 1.529(7) .
C15 H15 0.9800 .
C16 H16A 0.9600 .
C16 H16B 0.9600 .
C16 H16C 0.9600 .
C17 H17A 0.9600 .
C17 H17B 0.9600 .
C17 H17C 0.9600 .
C18 C19 1.461(7) .
C18 H18A 0.9700 .
C18 H18B 0.9700 .
C19 C20 1.401(8) .
C19 H19A 0.9700 .
C19 H19B 0.9700 .
C20 C21 1.478(7) .
C20 H20A 0.9700 .
C20 H20B 0.9700 .
C21 H21A 0.9700 .
C21 H21B 0.9700 .
C22 C23 1.428(8) .
C22 H22A 0.9700 .
C22 H22B 0.9700 .
C23 C23 1.432(16) 3
C23 H23A 0.9700 .
C23 H23B 0.9700 .
